data_4071919
loop_
_publ_author_name
'Meredith, M. Brett'
'Crisp, Jeffrey A.'
'Brady, Erik D.'
'Hanusa, Timothy P.'
'Yee, Gordon T.'
'Pink, Maren'
'Brennessel, William W.'
'Young, Victor G.'

_publ_section_title
;
 Tunable Spin-Crossover Behavior in Polymethylated
 Bis(indenyl)chromium(II) Complexes: The Significance of Benzo-Ring
 Substitution
;
_journal_issue 21
_journal_name_full Organometallics
_journal_page_first 5464
_journal_paper_doi 10.1021/om800473z
_journal_volume 27
_journal_year 2008
_chemical_formula_moiety 'C22 H22 Cr'
_chemical_formula_sum 'C22 H22 Cr'
_chemical_formula_weight 338.40
_chemical_name_common 04217
_chemical_name_systematic
; 
 ? 
;
_space_group_IT_number 9
_symmetry_cell_setting monoclinic
_symmetry_space_group_name_Hall 'C -2yc'
_symmetry_space_group_name_H-M 'C 1 c 1'
_atom_sites_solution_hydrogens geom
_atom_sites_solution_primary direct
_atom_sites_solution_secondary difmap
_audit_creation_method SHELXL-97
_cell_angle_alpha 90.00
_cell_angle_beta 108.440(2)
_cell_angle_gamma 90.00
_cell_formula_units_Z 8
_cell_length_a 15.3746(14)
_cell_length_b 18.3542(16)
_cell_length_c 12.656(1)
_cell_measurement_reflns_used 2603
_cell_measurement_temperature 173(2)
_cell_volume 3388.0(5)
_computing_cell_refinement 'SAINT, Bruker'
_computing_data_collection 'SMART, Bruker'
_computing_data_reduction 'SAINT, Bruker'
_computing_molecular_graphics 'SHELXTL, Bruker'
_computing_structure_refinement 'SHELXL-97 (Sheldrick, 1997)'
_computing_structure_solution SIR97
_diffrn_ambient_temperature 173(2)
_diffrn_measured_fraction_theta_full 0.998
_diffrn_measured_fraction_theta_max 0.998
_diffrn_measurement_device_type 'Bruker SMART Platform CCD'
_diffrn_measurement_method 'area detector, omega scans per phi'
_diffrn_radiation_monochromator graphite
_diffrn_radiation_source 'normal-focus sealed tube'
_diffrn_radiation_type MoK\a
_diffrn_radiation_wavelength 0.71073
_diffrn_reflns_av_R_equivalents 0.0346
_diffrn_reflns_av_sigmaI/netI 0.0502
_diffrn_reflns_limit_h_max 18
_diffrn_reflns_limit_h_min -18
_diffrn_reflns_limit_k_max 21
_diffrn_reflns_limit_k_min -21
_diffrn_reflns_limit_l_max 11
_diffrn_reflns_limit_l_min -15
_diffrn_reflns_number 10472
_diffrn_reflns_theta_full 25.05
_diffrn_reflns_theta_max 25.05
_diffrn_reflns_theta_min 1.78
_exptl_absorpt_coefficient_mu 0.672
_exptl_absorpt_correction_T_max 0.9237
_exptl_absorpt_correction_T_min 0.7939
_exptl_absorpt_correction_type multi-scan
_exptl_absorpt_process_details 'SADABS, R. Blessing, 1995'
_exptl_crystal_colour red-black
_exptl_crystal_density_diffrn 1.327
_exptl_crystal_density_method 'not measured'
_exptl_crystal_description plate
_exptl_crystal_F_000 1424
_exptl_crystal_size_max 0.36
_exptl_crystal_size_mid 0.32
_exptl_crystal_size_min 0.12
_refine_diff_density_max 0.251
_refine_diff_density_min -0.194
_refine_diff_density_rms 0.053
_refine_ls_abs_structure_details 'Flack H D (1983), 2034 Friedel Pairs, Acta Cryst. A39, 876-881'
_refine_ls_abs_structure_Flack 0.26(2)
_refine_ls_extinction_method none
_refine_ls_goodness_of_fit_ref 1.042
_refine_ls_hydrogen_treatment constr
_refine_ls_matrix_type full
_refine_ls_number_parameters 424
_refine_ls_number_reflns 5033
_refine_ls_number_restraints 2
_refine_ls_restrained_S_all 1.042
_refine_ls_R_factor_all 0.0458
_refine_ls_R_factor_gt 0.0364
_refine_ls_shift/su_max 0.000
_refine_ls_shift/su_mean 0.000
_refine_ls_structure_factor_coef Fsqd
_refine_ls_weighting_details 'calc w=1/[\s^2^(Fo^2^)+(0.0470P)^2^+0.1821P] where P=(Fo^2^+2Fc^2^)/3'
_refine_ls_weighting_scheme calc
_refine_ls_wR_factor_gt 0.0835
_refine_ls_wR_factor_ref 0.0893
_reflns_number_gt 4432
_reflns_number_total 5033
_reflns_threshold_expression >2sigma(I)
_cod_data_source_file om800473z_si_001.cif
_cod_data_source_block 04217
_cod_original_sg_symbol_H-M Cc
_cod_database_code 4071919

loop_
_symmetry_equiv_pos_as_xyz
'x, y, z'
'x, -y, z+1/2'
'x+1/2, y+1/2, z'
'x+1/2, -y+1/2, z+1/2'

loop_
_atom_site_label
_atom_site_type_symbol
_atom_site_fract_x
_atom_site_fract_y
_atom_site_fract_z
_atom_site_U_iso_or_equiv
_atom_site_adp_type
_atom_site_occupancy
_atom_site_symmetry_multiplicity
_atom_site_calc_flag
_atom_site_refinement_flags
Cr1 Cr 0.10004(4) 0.07897(3) 0.09881(4) 0.03381(15) Uani 1 1 d .
C1 C 0.0787(3) 0.19558(18) 0.0516(3) 0.0309(8) Uani 1 1 d .
C2 C 0.1675(3) 0.17054(19) 0.0529(4) 0.0390(10) Uani 1 1 d .
H2A H 0.2279 0.1917 0.0977 0.047 Uiso 1 1 calc R
C3 C 0.1536(3) 0.1141(2) -0.0284(4) 0.0485(11) Uani 1 1 d .
H3A H 0.2030 0.0890 -0.0504 0.058 Uiso 1 1 calc R
C4 C 0.0584(3) 0.1027(2) -0.0777(4) 0.0432(10) Uani 1 1 d .
H4A H 0.0293 0.0675 -0.1390 0.052 Uiso 1 1 calc R
C5 C 0.0111(3) 0.1541(2) -0.0317(3) 0.0355(9) Uani 1 1 d .
C6 C -0.0838(3) 0.1649(2) -0.0486(4) 0.0472(11) Uani 1 1 d .
C7 C -0.1072(3) 0.2157(3) 0.0154(5) 0.0554(13) Uani 1 1 d .
H7A H -0.1703 0.2246 0.0046 0.066 Uiso 1 1 calc R
C8 C -0.0406(4) 0.2558(2) 0.0980(4) 0.0588(14) Uani 1 1 d .
H8A H -0.0610 0.2899 0.1416 0.071 Uiso 1 1 calc R
C9 C 0.0514(3) 0.2478(2) 0.1180(4) 0.0413(10) Uani 1 1 d .
C10 C 0.1238(4) 0.2895(2) 0.2050(4) 0.0722(16) Uani 1 1 d .
H10A H 0.0954 0.3165 0.2522 0.108 Uiso 1 1 calc R
H10B H 0.1541 0.3237 0.1685 0.108 Uiso 1 1 calc R
H10C H 0.1692 0.2553 0.2509 0.108 Uiso 1 1 calc R
C11 C -0.1536(3) 0.1225(3) -0.1372(4) 0.0777(18) Uani 1 1 d .
H11A H -0.2133 0.1259 -0.1251 0.116 Uiso 1 1 calc R
H11B H -0.1348 0.0713 -0.1339 0.116 Uiso 1 1 calc R
H11C H -0.1582 0.1425 -0.2106 0.116 Uiso 1 1 calc R
C12 C 0.1003(3) 0.05478(19) 0.2727(3) 0.0341(8) Uani 1 1 d .
C13 C 0.1812(3) 0.0287(2) 0.2547(4) 0.0420(10) Uani 1 1 d .
H13A H 0.2455 0.0418 0.2993 0.050 Uiso 1 1 calc R
C14 C 0.1545(4) -0.0233(2) 0.1664(4) 0.0532(12) Uani 1 1 d .
H14A H 0.1972 -0.0540 0.1400 0.064 Uiso 1 1 calc R
C15 C 0.0579(4) -0.02837(19) 0.1288(4) 0.0491(11) Uani 1 1 d .
H15A H 0.0208 -0.0628 0.0708 0.059 Uiso 1 1 calc R
C16 C 0.0225(3) 0.02014(19) 0.1953(3) 0.0378(9) Uani 1 1 d .
C17 C -0.0680(3) 0.0390(2) 0.1931(4) 0.0476(11) Uani 1 1 d .
C18 C -0.0770(3) 0.0901(2) 0.2666(4) 0.0529(12) Uani 1 1 d .
H18A H -0.1368 0.1033 0.2666 0.063 Uiso 1 1 calc R
C19 C -0.0004(4) 0.1244(2) 0.3432(4) 0.0529(12) Uani 1 1 d .
H19A H -0.0104 0.1596 0.3931 0.063 Uiso 1 1 calc R
C20 C 0.0875(3) 0.1085(2) 0.3476(3) 0.0416(10) Uani 1 1 d .
C21 C 0.1703(4) 0.1436(3) 0.4287(4) 0.0639(14) Uani 1 1 d .
H21A H 0.1507 0.1836 0.4673 0.096 Uiso 1 1 calc R
H21B H 0.2103 0.1627 0.3883 0.096 Uiso 1 1 calc R
H21C H 0.2038 0.1073 0.4832 0.096 Uiso 1 1 calc R
C22 C -0.1481(3) 0.0016(3) 0.1104(4) 0.0693(15) Uani 1 1 d .
H22A H -0.2047 0.0146 0.1258 0.104 Uiso 1 1 calc R
H22B H -0.1393 -0.0513 0.1169 0.104 Uiso 1 1 calc R
H22C H -0.1523 0.0170 0.0349 0.104 Uiso 1 1 calc R
Cr2 Cr 0.46185(3) 0.17574(3) 0.17409(4) 0.02839(14) Uani 1 1 d .
C23 C 0.4792(3) 0.19973(19) 0.0099(3) 0.0331(8) Uani 1 1 d .
C25 C 0.4138(3) 0.27872(19) 0.1044(4) 0.0476(11) Uani 1 1 d .
H25A H 0.3674 0.3097 0.1236 0.057 Uiso 1 1 calc R
C26 C 0.5107(3) 0.28164(19) 0.1561(3) 0.0460(11) Uani 1 1 d .
H26A H 0.5439 0.3149 0.2184 0.055 Uiso 1 1 calc R
C27 C 0.5525(3) 0.2334(2) 0.0973(4) 0.0382(10) Uani 1 1 d .
C24 C 0.3952(3) 0.2270(2) 0.0172(3) 0.0369(9) Uani 1 1 d .
H27A H 0.3329 0.2143 -0.0343 0.044 Uiso 1 1 calc R
C28 C 0.6447(3) 0.2114(3) 0.1166(4) 0.0538(12) Uani 1 1 d .
C29 C 0.6595(4) 0.1580(3) 0.0505(5) 0.0654(16) Uani 1 1 d .
H29A H 0.7207 0.1424 0.0623 0.078 Uiso 1 1 calc R
C30 C 0.5881(4) 0.1243(3) -0.0358(4) 0.0580(13) Uani 1 1 d .
H30A H 0.6033 0.0872 -0.0793 0.070 Uiso 1 1 calc R
C31 C 0.4988(3) 0.1435(2) -0.0577(3) 0.0405(10) Uani 1 1 d .
C32 C 0.4211(4) 0.1105(2) -0.1487(4) 0.0592(13) Uani 1 1 d .
H32A H 0.4446 0.0714 -0.1851 0.089 Uiso 1 1 calc R
H32B H 0.3921 0.1480 -0.2036 0.089 Uiso 1 1 calc R
H32C H 0.3759 0.0903 -0.1169 0.089 Uiso 1 1 calc R
C33 C 0.7209(3) 0.2485(3) 0.2071(5) 0.0851(19) Uani 1 1 d .
H33A H 0.7781 0.2213 0.2196 0.128 Uiso 1 1 calc R
H33B H 0.7050 0.2497 0.2762 0.128 Uiso 1 1 calc R
H33C H 0.7289 0.2983 0.1841 0.128 Uiso 1 1 calc R
C34 C 0.4737(3) 0.05917(18) 0.2200(3) 0.0329(8) Uani 1 1 d .
C35 C 0.3841(3) 0.0864(2) 0.2048(4) 0.0350(10) Uani 1 1 d .
H35A H 0.3260 0.0668 0.1515 0.042 Uiso 1 1 calc R
C36 C 0.3906(3) 0.1427(2) 0.2844(3) 0.0393(9) Uani 1 1 d .
H36A H 0.3378 0.1689 0.2974 0.047 Uiso 1 1 calc R
C37 C 0.4841(3) 0.1516(2) 0.3469(3) 0.0382(9) Uani 1 1 d .
H37A H 0.5089 0.1862 0.4104 0.046 Uiso 1 1 calc R
C38 C 0.5362(3) 0.0994(2) 0.3092(3) 0.0325(9) Uani 1 1 d .
C39 C 0.6325(3) 0.0879(2) 0.3412(4) 0.0450(11) Uani 1 1 d .
C40 C 0.6623(3) 0.0382(3) 0.2833(5) 0.0575(14) Uani 1 1 d .
H40A H 0.7264 0.0298 0.3030 0.069 Uiso 1 1 calc R
C41 C 0.6038(4) -0.0020(2) 0.1950(5) 0.0623(15) Uani 1 1 d .
H41A H 0.6298 -0.0365 0.1578 0.075 Uiso 1 1 calc R
C42 C 0.5082(4) 0.0068(2) 0.1595(4) 0.0469(12) Uani 1 1 d .
C43 C 0.4423(4) -0.0341(2) 0.0653(4) 0.0745(17) Uani 1 1 d .
H43A H 0.4765 -0.0651 0.0293 0.112 Uiso 1 1 calc R
H43B H 0.4048 0.0006 0.0108 0.112 Uiso 1 1 calc R
H43C H 0.4025 -0.0645 0.0941 0.112 Uiso 1 1 calc R
C44 C 0.6957(3) 0.1307(3) 0.4363(4) 0.0676(14) Uani 1 1 d .
H44A H 0.7589 0.1256 0.4355 0.101 Uiso 1 1 calc R
H44B H 0.6911 0.1122 0.5069 0.101 Uiso 1 1 calc R
H44C H 0.6781 0.1822 0.4282 0.101 Uiso 1 1 calc R

loop_
_atom_site_aniso_label
_atom_site_aniso_U_11
_atom_site_aniso_U_22
_atom_site_aniso_U_33
_atom_site_aniso_U_23
_atom_site_aniso_U_13
_atom_site_aniso_U_12
Cr1 0.0533(4) 0.0235(3) 0.0275(3) 0.0028(2) 0.0168(3) 0.0005(2)
C1 0.042(2) 0.0236(16) 0.030(2) 0.0048(15) 0.0164(17) -0.0009(16)
C2 0.047(2) 0.033(2) 0.039(3) 0.0046(17) 0.016(2) -0.0015(16)
C3 0.069(3) 0.044(2) 0.046(3) 0.0037(19) 0.036(2) 0.016(2)
C4 0.070(3) 0.031(2) 0.028(2) -0.0029(17) 0.014(2) 0.0020(19)
C5 0.052(2) 0.0312(18) 0.027(2) 0.0082(16) 0.0176(18) 0.0014(17)
C6 0.047(2) 0.052(2) 0.045(3) 0.024(2) 0.017(2) -0.0008(19)
C7 0.050(3) 0.058(3) 0.067(3) 0.031(3) 0.031(3) 0.017(2)
C8 0.104(4) 0.036(2) 0.062(3) 0.019(2) 0.062(3) 0.029(2)
C9 0.071(3) 0.0243(19) 0.036(2) 0.0075(17) 0.027(2) 0.0089(19)
C10 0.132(5) 0.035(2) 0.044(3) -0.008(2) 0.020(3) -0.002(3)
C11 0.058(3) 0.099(4) 0.060(4) 0.033(3) -0.004(3) -0.022(3)
C12 0.053(2) 0.0233(17) 0.026(2) 0.0047(15) 0.0128(17) -0.0036(16)
C13 0.053(3) 0.039(2) 0.038(3) 0.0088(19) 0.020(2) 0.0060(19)
C14 0.087(3) 0.035(2) 0.045(3) 0.0035(19) 0.030(2) 0.020(2)
C15 0.090(3) 0.0200(19) 0.039(3) -0.0014(17) 0.023(2) -0.006(2)
C16 0.059(3) 0.0244(18) 0.033(2) 0.0060(17) 0.0185(19) -0.0027(17)
C17 0.056(3) 0.044(2) 0.044(3) 0.015(2) 0.017(2) -0.011(2)
C18 0.059(3) 0.053(3) 0.061(3) 0.016(2) 0.040(3) 0.006(2)
C19 0.089(4) 0.040(2) 0.044(3) 0.000(2) 0.041(3) 0.002(2)
C20 0.071(3) 0.0312(19) 0.029(2) 0.0041(16) 0.025(2) -0.0073(18)
C21 0.099(4) 0.059(3) 0.031(3) -0.008(2) 0.017(2) -0.028(3)
C22 0.062(3) 0.074(3) 0.065(4) 0.016(3) 0.012(3) -0.020(2)
Cr2 0.0407(3) 0.0227(3) 0.0238(3) 0.0013(2) 0.0131(2) 0.0036(2)
C23 0.048(2) 0.0296(18) 0.025(2) 0.0120(16) 0.0174(17) 0.0049(16)
C25 0.073(3) 0.028(2) 0.042(3) 0.0073(18) 0.019(2) 0.0167(19)
C26 0.079(3) 0.0209(19) 0.032(2) 0.0030(16) 0.009(2) -0.0071(18)
C27 0.052(2) 0.0294(19) 0.031(2) 0.0136(17) 0.0099(18) -0.0086(17)
C24 0.048(2) 0.0329(19) 0.027(2) 0.0073(16) 0.0077(17) 0.0085(17)
C28 0.047(2) 0.062(3) 0.052(3) 0.031(2) 0.015(2) -0.011(2)
C29 0.059(3) 0.073(3) 0.079(4) 0.040(3) 0.042(3) 0.015(3)
C30 0.086(4) 0.055(3) 0.055(3) 0.022(2) 0.054(3) 0.022(3)
C31 0.070(3) 0.031(2) 0.031(2) 0.0047(16) 0.031(2) 0.0078(18)
C32 0.101(4) 0.045(2) 0.035(3) -0.009(2) 0.027(3) 0.004(2)
C33 0.059(3) 0.102(4) 0.078(4) 0.044(3) -0.001(3) -0.030(3)
C34 0.055(2) 0.0215(16) 0.029(2) 0.0057(15) 0.0220(19) 0.0019(16)
C35 0.036(2) 0.035(2) 0.038(3) 0.0056(17) 0.0175(18) -0.0036(15)
C36 0.047(2) 0.041(2) 0.038(2) 0.0037(17) 0.0253(18) 0.0094(17)
C37 0.059(2) 0.0318(19) 0.028(2) -0.0016(16) 0.0194(19) 0.0009(18)
C38 0.038(2) 0.0309(18) 0.031(2) 0.0107(16) 0.0150(17) -0.0018(16)
C39 0.048(2) 0.041(2) 0.049(3) 0.022(2) 0.020(2) 0.0088(18)
C40 0.055(3) 0.049(3) 0.078(4) 0.029(3) 0.034(3) 0.009(2)
C41 0.103(4) 0.031(2) 0.085(4) 0.022(2) 0.075(4) 0.030(2)
C42 0.089(4) 0.0198(19) 0.044(3) 0.0036(17) 0.039(3) 0.003(2)
C43 0.151(6) 0.029(2) 0.054(3) -0.007(2) 0.048(3) -0.005(3)
C44 0.054(3) 0.079(3) 0.058(3) 0.023(3) 0.001(2) -0.009(2)

loop_
_atom_type_symbol
_atom_type_description
_atom_type_scat_dispersion_real
_atom_type_scat_dispersion_imag
_atom_type_scat_source
C C 0.0033 0.0016 'International Tables Vol C Tables 4.2.6.8 and 6.1.1.4'
H H 0.0000 0.0000 'International Tables Vol C Tables 4.2.6.8 and 6.1.1.4'
Cr Cr 0.3209 0.6236 'International Tables Vol C Tables 4.2.6.8 and 6.1.1.4'

loop_
_geom_angle_atom_site_label_1
_geom_angle_atom_site_label_2
_geom_angle_atom_site_label_3
_geom_angle
C14 Cr1 C3 112.05(17)
C14 Cr1 C15 38.65(18)
C3 Cr1 C15 128.57(17)
C14 Cr1 C2 129.62(18)
C3 Cr1 C2 39.00(17)
C15 Cr1 C2 164.73(17)
C14 Cr1 C4 122.98(16)
C3 Cr1 C4 38.47(17)
C15 Cr1 C4 111.11(17)
C2 Cr1 C4 64.82(17)
C14 Cr1 C13 38.76(17)
C3 Cr1 C13 124.48(17)
C15 Cr1 C13 64.48(17)
C2 Cr1 C13 112.87(16)
C4 Cr1 C13 156.64(17)
C14 Cr1 C1 165.43(17)
C3 Cr1 C1 64.10(15)
C15 Cr1 C1 155.04(17)
C2 Cr1 C1 38.35(15)
C4 Cr1 C1 63.73(15)
C13 Cr1 C1 130.26(15)
C14 Cr1 C16 64.11(17)
C3 Cr1 C16 163.89(16)
C15 Cr1 C16 38.43(16)
C2 Cr1 C16 155.72(15)
C4 Cr1 C16 128.75(16)
C13 Cr1 C16 63.40(16)
C1 Cr1 C16 123.65(14)
C14 Cr1 C12 63.36(16)
C3 Cr1 C12 157.12(16)
C15 Cr1 C12 63.35(15)
C2 Cr1 C12 124.64(15)
C4 Cr1 C12 163.76(16)
C13 Cr1 C12 37.34(15)
C1 Cr1 C12 114.17(14)
C16 Cr1 C12 37.31(14)
C14 Cr1 C5 155.22(17)
C3 Cr1 C5 63.26(16)
C15 Cr1 C5 123.00(16)
C2 Cr1 C5 63.67(16)
C4 Cr1 C5 37.52(15)
C13 Cr1 C5 164.76(16)
C1 Cr1 C5 37.62(14)
C16 Cr1 C5 113.02(15)
C12 Cr1 C5 130.74(15)
C9 C1 C2 131.7(4)
C9 C1 C5 120.5(4)
C2 C1 C5 107.6(3)
C9 C1 Cr1 122.4(3)
C2 C1 Cr1 68.2(2)
C5 C1 Cr1 72.4(2)
C3 C2 C1 107.4(4)
C3 C2 Cr1 69.7(2)
C1 C2 Cr1 73.4(2)
C3 C2 H2A 126.2
C1 C2 H2A 126.2
Cr1 C2 H2A 126.2
C4 C3 C2 108.9(4)
C4 C3 Cr1 72.2(3)
C2 C3 Cr1 71.3(2)
C4 C3 H3A 125.5
C2 C3 H3A 125.5
Cr1 C3 H3A 125.5
C3 C4 C5 108.3(4)
C3 C4 Cr1 69.4(2)
C5 C4 Cr1 74.6(2)
C3 C4 H4A 125.8
C5 C4 H4A 125.8
Cr1 C4 H4A 125.8
C6 C5 C4 131.6(4)
C6 C5 C1 120.4(4)
C4 C5 C1 107.8(4)
C6 C5 Cr1 123.6(3)
C4 C5 Cr1 67.9(2)
C1 C5 Cr1 70.0(2)
C7 C6 C5 117.4(4)
C7 C6 C11 122.7(5)
C5 C6 C11 119.9(5)
C6 C7 C8 122.1(4)
C6 C7 H7A 118.9
C8 C7 H7A 118.9
C9 C8 C7 123.1(4)
C9 C8 H8A 118.4
C7 C8 H8A 118.4
C8 C9 C1 116.5(4)
C8 C9 C10 124.5(4)
C1 C9 C10 119.1(4)
C9 C10 H10A 109.5
C9 C10 H10B 109.5
H10A C10 H10B 109.5
C9 C10 H10C 109.5
H10A C10 H10C 109.5
H10B C10 H10C 109.5
C6 C11 H11A 109.5
C6 C11 H11B 109.5
H11A C11 H11B 109.5
C6 C11 H11C 109.5
H11A C11 H11C 109.5
H11B C11 H11C 109.5
C13 C12 C20 130.9(4)
C13 C12 C16 109.0(4)
C20 C12 C16 120.1(4)
C13 C12 Cr1 68.8(2)
C20 C12 Cr1 123.9(3)
C16 C12 Cr1 71.0(2)
C12 C13 C14 107.6(4)
C12 C13 Cr1 73.9(2)
C14 C13 Cr1 68.5(2)
C12 C13 H13A 126.1
C14 C13 H13A 126.1
Cr1 C13 H13A 126.1
C15 C14 C13 108.6(4)
C15 C14 Cr1 71.6(2)
C13 C14 Cr1 72.8(2)
C15 C14 H14A 125.6
C13 C14 H14A 125.6
Cr1 C14 H14A 125.6
C14 C15 C16 108.2(4)
C14 C15 Cr1 69.8(2)
C16 C15 Cr1 74.2(2)
C14 C15 H15A 125.8
C16 C15 H15A 125.8
Cr1 C15 H15A 125.8
C17 C16 C12 120.3(4)
C17 C16 C15 133.1(4)
C12 C16 C15 106.6(4)
C17 C16 Cr1 123.9(3)
C12 C16 Cr1 71.7(2)
C15 C16 Cr1 67.4(2)
C18 C17 C16 117.6(4)
C18 C17 C22 123.6(5)
C16 C17 C22 118.8(4)
C17 C18 C19 122.2(4)
C17 C18 H18A 118.9
C19 C18 H18A 118.9
C20 C19 C18 122.2(4)
C20 C19 H19A 118.9
C18 C19 H19A 118.9
C19 C20 C12 117.6(4)
C19 C20 C21 123.4(4)
C12 C20 C21 119.0(4)
C20 C21 H21A 109.5
C20 C21 H21B 109.5
H21A C21 H21B 109.5
C20 C21 H21C 109.5
H21A C21 H21C 109.5
H21B C21 H21C 109.5
C17 C22 H22A 109.5
C17 C22 H22B 109.5
H22A C22 H22B 109.5
C17 C22 H22C 109.5
H22A C22 H22C 109.5
H22B C22 H22C 109.5
C25 Cr2 C36 110.17(17)
C25 Cr2 C26 39.32(17)
C36 Cr2 C26 127.41(16)
C25 Cr2 C35 128.25(17)
C36 Cr2 C35 39.13(15)
C26 Cr2 C35 163.77(17)
C25 Cr2 C24 38.79(15)
C36 Cr2 C24 122.75(16)
C26 Cr2 C24 65.18(16)
C35 Cr2 C24 111.97(17)
C25 Cr2 C37 122.00(16)
C36 Cr2 C37 38.71(16)
C26 Cr2 C37 110.49(16)
C35 Cr2 C37 64.85(16)
C24 Cr2 C37 155.33(16)
C25 Cr2 C27 64.80(17)
C36 Cr2 C27 163.49(16)
C26 Cr2 C27 38.63(16)
C35 Cr2 C27 156.42(16)
C24 Cr2 C27 64.20(16)
C37 Cr2 C27 128.87(16)
C25 Cr2 C34 164.31(16)
C36 Cr2 C34 64.30(14)
C26 Cr2 C34 155.90(16)
C35 Cr2 C34 38.11(15)
C24 Cr2 C34 130.10(15)
C37 Cr2 C34 63.88(14)
C27 Cr2 C34 124.70(15)
C25 Cr2 C23 64.06(15)
C36 Cr2 C23 156.01(15)
C26 Cr2 C23 64.33(15)
C35 Cr2 C23 124.19(16)
C24 Cr2 C23 37.78(15)
C37 Cr2 C23 164.78(15)
C27 Cr2 C23 38.10(15)
C34 Cr2 C23 114.43(14)
C25 Cr2 C38 155.29(16)
C36 Cr2 C38 63.93(15)
C26 Cr2 C38 123.09(15)
C35 Cr2 C38 63.77(15)
C24 Cr2 C38 165.21(15)
C37 Cr2 C38 37.93(15)
C27 Cr2 C38 113.45(15)
C34 Cr2 C38 37.72(15)
C23 Cr2 C38 131.23(14)
C24 C23 C31 131.5(4)
C24 C23 C27 107.9(4)
C31 C23 C27 120.3(4)
C24 C23 Cr2 68.1(2)
C31 C23 Cr2 121.8(3)
C27 C23 Cr2 70.4(2)
C24 C25 C26 107.9(4)
C24 C25 Cr2 71.6(2)
C26 C25 Cr2 70.5(2)
C24 C25 H25A 126.0
C26 C25 H25A 126.0
Cr2 C25 H25A 126.0
C25 C26 C27 108.3(4)
C25 C26 Cr2 70.2(2)
C27 C26 Cr2 73.9(2)
C25 C26 H26A 125.8
C27 C26 H26A 125.8
Cr2 C26 H26A 125.8
C28 C27 C26 132.4(4)
C28 C27 C23 120.4(4)
C26 C27 C23 107.0(4)
C28 C27 Cr2 121.6(3)
C26 C27 Cr2 67.5(2)
C23 C27 Cr2 71.5(2)
C23 C24 C25 108.9(4)
C23 C24 Cr2 74.1(2)
C25 C24 Cr2 69.6(2)
C23 C24 H27A 125.5
C25 C24 H27A 125.5
Cr2 C24 H27A 125.5
C29 C28 C27 117.0(5)
C29 C28 C33 123.4(5)
C27 C28 C33 119.6(5)
C28 C29 C30 123.4(5)
C28 C29 H29A 118.3
C30 C29 H29A 118.3
C31 C30 C29 121.8(5)
C31 C30 H30A 119.1
C29 C30 H30A 119.1
C30 C31 C23 117.1(4)
C30 C31 C32 124.0(4)
C23 C31 C32 118.8(4)
C31 C32 H32A 109.5
C31 C32 H32B 109.5
H32A C32 H32B 109.5
C31 C32 H32C 109.5
H32A C32 H32C 109.5
H32B C32 H32C 109.5
C28 C33 H33A 109.5
C28 C33 H33B 109.5
H33A C33 H33B 109.5
C28 C33 H33C 109.5
H33A C33 H33C 109.5
H33B C33 H33C 109.5
C35 C34 C42 132.2(4)
C35 C34 C38 107.8(3)
C42 C34 C38 119.8(4)
C35 C34 Cr2 68.1(2)
C42 C34 Cr2 121.5(3)
C38 C34 Cr2 71.8(2)
C34 C35 C36 108.2(4)
C34 C35 Cr2 73.7(2)
C36 C35 Cr2 69.8(2)
C34 C35 H35A 125.8
C36 C35 H35A 125.8
Cr2 C35 H35A 125.8
C37 C36 C35 108.1(3)
C37 C36 Cr2 71.9(2)
C35 C36 Cr2 71.1(2)
C37 C36 H36A 125.9
C35 C36 H36A 125.9
Cr2 C36 H36A 125.9
C36 C37 C38 108.4(3)
C36 C37 Cr2 69.4(2)
C38 C37 Cr2 74.0(2)
C36 C37 H37A 125.8
C38 C37 H37A 125.8
Cr2 C37 H37A 125.8
C39 C38 C37 130.5(4)
C39 C38 C34 121.7(4)
C37 C38 C34 107.6(3)
C39 C38 Cr2 123.2(3)
C37 C38 Cr2 68.1(2)
C34 C38 Cr2 70.5(2)
C40 C39 C38 116.8(4)
C40 C39 C44 123.2(4)
C38 C39 C44 120.0(4)
C39 C40 C41 123.4(4)
C39 C40 H40A 118.3
C41 C40 H40A 118.3
C40 C41 C42 122.5(4)
C40 C41 H41A 118.8
C42 C41 H41A 118.8
C41 C42 C34 115.7(4)
C41 C42 C43 124.9(4)
C34 C42 C43 119.4(4)
C42 C43 H43A 109.5
C42 C43 H43B 109.5
H43A C43 H43B 109.5
C42 C43 H43C 109.5
H43A C43 H43C 109.5
H43B C43 H43C 109.5
C39 C44 H44A 109.5
C39 C44 H44B 109.5
H44A C44 H44B 109.5
C39 C44 H44C 109.5
H44A C44 H44C 109.5
H44B C44 H44C 109.5

loop_
_geom_bond_atom_site_label_1
_geom_bond_atom_site_label_2
_geom_bond_distance
Cr1 C14 2.121(4)
Cr1 C3 2.128(4)
Cr1 C15 2.145(4)
Cr1 C2 2.150(4)
Cr1 C4 2.164(4)
Cr1 C13 2.178(4)
Cr1 C1 2.219(3)
Cr1 C16 2.236(4)
Cr1 C12 2.244(4)
Cr1 C5 2.251(4)
C1 C9 1.423(5)
C1 C2 1.436(6)
C1 C5 1.442(6)
C2 C3 1.428(6)
C2 H2A 1.0000
C3 C4 1.414(6)
C3 H3A 1.0000
C4 C5 1.423(6)
C4 H4A 1.0000
C5 C6 1.419(6)
C6 C7 1.357(7)
C6 C11 1.501(7)
C7 C8 1.416(7)
C7 H7A 0.9500
C8 C9 1.363(7)
C8 H8A 0.9500
C9 C10 1.504(7)
C10 H10A 0.9800
C10 H10B 0.9800
C10 H10C 0.9800
C11 H11A 0.9800
C11 H11B 0.9800
C11 H11C 0.9800
C12 C13 1.417(6)
C12 C20 1.424(6)
C12 C16 1.433(5)
C13 C14 1.428(6)
C13 H13A 1.0000
C14 C15 1.412(7)
C14 H14A 1.0000
C15 C16 1.444(6)
C15 H15A 1.0000
C16 C17 1.426(6)
C17 C18 1.360(7)
C17 C22 1.505(6)
C18 C19 1.414(7)
C18 H18A 0.9500
C19 C20 1.365(6)
C19 H19A 0.9500
C20 C21 1.503(6)
C21 H21A 0.9800
C21 H21B 0.9800
C21 H21C 0.9800
C22 H22A 0.9800
C22 H22B 0.9800
C22 H22C 0.9800
Cr2 C25 2.118(4)
Cr2 C36 2.118(4)
Cr2 C26 2.122(4)
Cr2 C35 2.136(4)
Cr2 C24 2.143(4)
Cr2 C37 2.150(4)
Cr2 C27 2.206(4)
Cr2 C34 2.209(3)
Cr2 C23 2.221(4)
Cr2 C38 2.227(4)
C23 C24 1.415(6)
C23 C31 1.432(5)
C23 C27 1.445(6)
C25 C24 1.415(6)
C25 C26 1.426(6)
C25 H25A 1.0000
C26 C27 1.433(6)
C26 H26A 1.0000
C27 C28 1.418(6)
C24 H27A 1.0000
C28 C29 1.353(8)
C28 C33 1.516(7)
C29 C30 1.422(8)
C29 H29A 0.9500
C30 C31 1.358(6)
C30 H30A 0.9500
C31 C32 1.500(6)
C32 H32A 0.9800
C32 H32B 0.9800
C32 H32C 0.9800
C33 H33A 0.9800
C33 H33B 0.9800
C33 H33C 0.9800
C34 C35 1.421(6)
C34 C42 1.431(6)
C34 C38 1.434(6)
C35 C36 1.425(6)
C35 H35A 1.0000
C36 C37 1.415(6)
C36 H36A 1.0000
C37 C38 1.424(6)
C37 H37A 1.0000
C38 C39 1.423(6)
C39 C40 1.338(7)
C39 C44 1.506(7)
C40 C41 1.403(7)
C40 H40A 0.9500
C41 C42 1.403(7)
C41 H41A 0.9500
C42 C43 1.500(7)
C43 H43A 0.9800
C43 H43B 0.9800
C43 H43C 0.9800
C44 H44A 0.9800
C44 H44B 0.9800
C44 H44C 0.9800

loop_
_geom_torsion_atom_site_label_1
_geom_torsion_atom_site_label_2
_geom_torsion_atom_site_label_3
_geom_torsion_atom_site_label_4
_geom_torsion
C14 Cr1 C1 C9 -87.5(7)
C3 Cr1 C1 C9 -165.4(4)
C15 Cr1 C1 C9 67.8(5)
C2 Cr1 C1 C9 -126.6(4)
C4 Cr1 C1 C9 151.5(4)
C13 Cr1 C1 C9 -51.0(4)
C16 Cr1 C1 C9 30.9(4)
C12 Cr1 C1 C9 -10.6(4)
C5 Cr1 C1 C9 115.5(4)
C14 Cr1 C1 C2 39.0(8)
C3 Cr1 C1 C2 -38.9(3)
C15 Cr1 C1 C2 -165.7(4)
C4 Cr1 C1 C2 -81.9(3)
C13 Cr1 C1 C2 75.5(3)
C16 Cr1 C1 C2 157.4(2)
C12 Cr1 C1 C2 115.9(3)
C5 Cr1 C1 C2 -118.0(3)
C14 Cr1 C1 C5 157.0(6)
C3 Cr1 C1 C5 79.1(3)
C15 Cr1 C1 C5 -47.7(5)
C2 Cr1 C1 C5 118.0(3)
C4 Cr1 C1 C5 36.1(2)
C13 Cr1 C1 C5 -166.5(2)
C16 Cr1 C1 C5 -84.6(3)
C12 Cr1 C1 C5 -126.1(2)
C9 C1 C2 C3 176.5(4)
C5 C1 C2 C3 -0.3(4)
Cr1 C1 C2 C3 61.8(3)
C9 C1 C2 Cr1 114.7(4)
C5 C1 C2 Cr1 -62.1(3)
C14 Cr1 C2 C3 75.6(3)
C15 Cr1 C2 C3 40.4(8)
C4 Cr1 C2 C3 -37.4(2)
C13 Cr1 C2 C3 117.1(3)
C1 Cr1 C2 C3 -116.2(4)
C16 Cr1 C2 C3 -167.2(4)
C12 Cr1 C2 C3 157.8(2)
C5 Cr1 C2 C3 -79.3(3)
C14 Cr1 C2 C1 -168.1(2)
C3 Cr1 C2 C1 116.2(4)
C15 Cr1 C2 C1 156.6(6)
C4 Cr1 C2 C1 78.8(3)
C13 Cr1 C2 C1 -126.7(2)
C16 Cr1 C2 C1 -51.0(5)
C12 Cr1 C2 C1 -85.9(3)
C5 Cr1 C2 C1 37.0(2)
C1 C2 C3 C4 -1.4(5)
Cr1 C2 C3 C4 62.8(3)
C1 C2 C3 Cr1 -64.3(3)
C14 Cr1 C3 C4 115.7(3)
C15 Cr1 C3 C4 74.7(3)
C2 Cr1 C3 C4 -117.9(3)
C13 Cr1 C3 C4 157.8(2)
C1 Cr1 C3 C4 -79.6(2)
C16 Cr1 C3 C4 43.0(7)
C12 Cr1 C3 C4 -170.8(3)
C5 Cr1 C3 C4 -37.5(2)
C14 Cr1 C3 C2 -126.4(3)
C15 Cr1 C3 C2 -167.4(3)
C4 Cr1 C3 C2 117.9(3)
C13 Cr1 C3 C2 -84.3(3)
C1 Cr1 C3 C2 38.2(2)
C16 Cr1 C3 C2 160.8(5)
C12 Cr1 C3 C2 -52.9(5)
C5 Cr1 C3 C2 80.4(3)
C2 C3 C4 C5 2.6(5)
Cr1 C3 C4 C5 64.9(3)
C2 C3 C4 Cr1 -62.3(3)
C14 Cr1 C4 C3 -84.4(3)
C15 Cr1 C4 C3 -126.0(3)
C2 Cr1 C4 C3 37.9(2)
C13 Cr1 C4 C3 -51.7(5)
C1 Cr1 C4 C3 80.7(2)
C16 Cr1 C4 C3 -166.0(2)
C12 Cr1 C4 C3 167.1(5)
C5 Cr1 C4 C3 116.8(3)
C14 Cr1 C4 C5 158.8(3)
C3 Cr1 C4 C5 -116.8(3)
C15 Cr1 C4 C5 117.1(3)
C2 Cr1 C4 C5 -78.9(3)
C13 Cr1 C4 C5 -168.6(4)
C1 Cr1 C4 C5 -36.2(2)
C16 Cr1 C4 C5 77.2(3)
C12 Cr1 C4 C5 50.3(6)
C3 C4 C5 C6 -177.6(4)
Cr1 C4 C5 C6 -116.0(4)
C3 C4 C5 C1 -2.8(5)
Cr1 C4 C5 C1 58.8(3)
C3 C4 C5 Cr1 -61.6(3)
C9 C1 C5 C6 0.2(6)
C2 C1 C5 C6 177.4(3)
Cr1 C1 C5 C6 118.0(4)
C9 C1 C5 C4 -175.3(4)
C2 C1 C5 C4 1.9(4)
Cr1 C1 C5 C4 -57.5(3)
C9 C1 C5 Cr1 -117.8(3)
C2 C1 C5 Cr1 59.4(3)
C14 Cr1 C5 C6 79.8(6)
C3 Cr1 C5 C6 164.7(4)
C15 Cr1 C5 C6 44.3(4)
C2 Cr1 C5 C6 -151.5(4)
C4 Cr1 C5 C6 126.3(5)
C13 Cr1 C5 C6 -71.1(7)
C1 Cr1 C5 C6 -113.8(4)
C16 Cr1 C5 C6 2.0(4)
C12 Cr1 C5 C6 -37.3(4)
C14 Cr1 C5 C4 -46.5(5)
C3 Cr1 C5 C4 38.4(3)
C15 Cr1 C5 C4 -81.9(3)
C2 Cr1 C5 C4 82.2(3)
C13 Cr1 C5 C4 162.6(6)
C1 Cr1 C5 C4 119.9(3)
C16 Cr1 C5 C4 -124.3(3)
C12 Cr1 C5 C4 -163.5(2)
C14 Cr1 C5 C1 -166.4(4)
C3 Cr1 C5 C1 -81.5(3)
C15 Cr1 C5 C1 158.1(2)
C2 Cr1 C5 C1 -37.7(2)
C4 Cr1 C5 C1 -119.9(3)
C13 Cr1 C5 C1 42.7(7)
C16 Cr1 C5 C1 115.8(2)
C12 Cr1 C5 C1 76.6(3)
C4 C5 C6 C7 174.8(4)
C1 C5 C6 C7 0.5(6)
Cr1 C5 C6 C7 85.5(4)
C4 C5 C6 C11 -7.1(7)
C1 C5 C6 C11 178.7(4)
Cr1 C5 C6 C11 -96.4(4)
C5 C6 C7 C8 -1.3(6)
C11 C6 C7 C8 -179.4(4)
C6 C7 C8 C9 1.4(7)
C7 C8 C9 C1 -0.7(6)
C7 C8 C9 C10 -180.0(4)
C2 C1 C9 C8 -176.5(4)
C5 C1 C9 C8 -0.1(5)
Cr1 C1 C9 C8 -87.8(4)
C2 C1 C9 C10 2.8(6)
C5 C1 C9 C10 179.2(4)
Cr1 C1 C9 C10 91.6(4)
C14 Cr1 C12 C13 38.7(3)
C3 Cr1 C12 C13 -45.1(5)
C15 Cr1 C12 C13 82.1(3)
C2 Cr1 C12 C13 -82.7(3)
C4 Cr1 C12 C13 155.8(5)
C1 Cr1 C12 C13 -125.4(2)
C16 Cr1 C12 C13 120.2(3)
C5 Cr1 C12 C13 -166.0(2)
C14 Cr1 C12 C20 164.4(4)
C3 Cr1 C12 C20 80.7(5)
C15 Cr1 C12 C20 -152.1(4)
C2 Cr1 C12 C20 43.1(4)
C4 Cr1 C12 C20 -78.5(6)
C13 Cr1 C12 C20 125.8(4)
C1 Cr1 C12 C20 0.3(4)
C16 Cr1 C12 C20 -114.1(4)
C5 Cr1 C12 C20 -40.3(4)
C14 Cr1 C12 C16 -81.5(3)
C3 Cr1 C12 C16 -165.3(4)
C15 Cr1 C12 C16 -38.0(2)
C2 Cr1 C12 C16 157.1(2)
C4 Cr1 C12 C16 35.6(6)
C13 Cr1 C12 C16 -120.2(3)
C1 Cr1 C12 C16 114.4(2)
C5 Cr1 C12 C16 73.8(3)
C20 C12 C13 C14 -177.6(4)
C16 C12 C13 C14 -0.7(4)
Cr1 C12 C13 C14 -60.5(3)
C20 C12 C13 Cr1 -117.1(4)
C16 C12 C13 Cr1 59.8(3)
C14 Cr1 C13 C12 -116.9(4)
C3 Cr1 C13 C12 160.5(2)
C15 Cr1 C13 C12 -78.8(3)
C2 Cr1 C13 C12 117.7(2)
C4 Cr1 C13 C12 -163.2(4)
C1 Cr1 C13 C12 77.0(3)
C16 Cr1 C13 C12 -35.9(2)
C5 Cr1 C13 C12 44.1(7)
C3 Cr1 C13 C14 -82.6(3)
C15 Cr1 C13 C14 38.0(3)
C2 Cr1 C13 C14 -125.5(3)
C4 Cr1 C13 C14 -46.3(5)
C1 Cr1 C13 C14 -166.2(3)
C16 Cr1 C13 C14 81.0(3)
C12 Cr1 C13 C14 116.9(4)
C5 Cr1 C13 C14 161.0(6)
C12 C13 C14 C15 1.0(5)
Cr1 C13 C14 C15 -63.0(3)
C12 C13 C14 Cr1 64.0(3)
C3 Cr1 C14 C15 -124.8(3)
C2 Cr1 C14 C15 -165.9(3)
C4 Cr1 C14 C15 -82.9(3)
C13 Cr1 C14 C15 117.1(4)
C1 Cr1 C14 C15 163.6(6)
C16 Cr1 C14 C15 38.1(3)
C12 Cr1 C14 C15 79.9(3)
C5 Cr1 C14 C15 -51.1(5)
C3 Cr1 C14 C13 118.1(3)
C15 Cr1 C14 C13 -117.1(4)
C2 Cr1 C14 C13 77.0(3)
C4 Cr1 C14 C13 160.0(3)
C1 Cr1 C14 C13 46.5(8)
C16 Cr1 C14 C13 -79.0(3)
C12 Cr1 C14 C13 -37.2(2)
C5 Cr1 C14 C13 -168.2(4)
C13 C14 C15 C16 -0.9(5)
Cr1 C14 C15 C16 -64.7(3)
C13 C14 C15 Cr1 63.8(3)
C3 Cr1 C15 C14 76.8(3)
C2 Cr1 C15 C14 45.4(8)
C4 Cr1 C15 C14 116.8(3)
C13 Cr1 C15 C14 -38.1(3)
C1 Cr1 C15 C14 -170.3(3)
C16 Cr1 C15 C14 -116.8(4)
C12 Cr1 C15 C14 -79.9(3)
C5 Cr1 C15 C14 157.1(3)
C14 Cr1 C15 C16 116.8(4)
C3 Cr1 C15 C16 -166.4(2)
C2 Cr1 C15 C16 162.2(6)
C4 Cr1 C15 C16 -126.4(3)
C13 Cr1 C15 C16 78.7(3)
C1 Cr1 C15 C16 -53.5(5)
C12 Cr1 C15 C16 36.9(2)
C5 Cr1 C15 C16 -86.1(3)
C13 C12 C16 C17 -177.6(4)
C20 C12 C16 C17 -0.3(5)
Cr1 C12 C16 C17 -119.1(3)
C13 C12 C16 C15 0.1(4)
C20 C12 C16 C15 177.5(3)
Cr1 C12 C16 C15 58.6(3)
C13 C12 C16 Cr1 -58.5(3)
C20 C12 C16 Cr1 118.9(3)
C14 C15 C16 C17 177.8(4)
Cr1 C15 C16 C17 115.9(4)
C14 C15 C16 C12 0.5(4)
Cr1 C15 C16 C12 -61.3(3)
C14 C15 C16 Cr1 61.9(3)
C14 Cr1 C16 C17 -166.0(4)
C3 Cr1 C16 C17 -86.2(7)
C15 Cr1 C16 C17 -127.7(5)
C2 Cr1 C16 C17 63.6(6)
C4 Cr1 C16 C17 -53.3(4)
C13 Cr1 C16 C17 150.6(4)
C1 Cr1 C16 C17 28.2(4)
C12 Cr1 C16 C17 114.7(4)
C5 Cr1 C16 C17 -13.1(4)
C14 Cr1 C16 C12 79.3(3)
C3 Cr1 C16 C12 159.1(5)
C15 Cr1 C16 C12 117.6(3)
C2 Cr1 C16 C12 -51.1(5)
C4 Cr1 C16 C12 -167.9(2)
C13 Cr1 C16 C12 35.9(2)
C1 Cr1 C16 C12 -86.4(3)
C5 Cr1 C16 C12 -127.8(2)
C14 Cr1 C16 C15 -38.3(3)
C3 Cr1 C16 C15 41.5(7)
C2 Cr1 C16 C15 -168.7(4)
C4 Cr1 C16 C15 74.4(3)
C13 Cr1 C16 C15 -81.7(3)
C1 Cr1 C16 C15 155.9(3)
C12 Cr1 C16 C15 -117.6(3)
C5 Cr1 C16 C15 114.6(3)
C12 C16 C17 C18 -0.3(6)
C15 C16 C17 C18 -177.2(4)
Cr1 C16 C17 C18 -87.6(5)
C12 C16 C17 C22 179.9(4)
C15 C16 C17 C22 2.9(6)
Cr1 C16 C17 C22 92.5(4)
C16 C17 C18 C19 0.2(6)
C22 C17 C18 C19 -179.9(4)
C17 C18 C19 C20 0.4(7)
C18 C19 C20 C12 -0.9(6)
C18 C19 C20 C21 -179.5(4)
C13 C12 C20 C19 177.5(4)
C16 C12 C20 C19 0.8(5)
Cr1 C12 C20 C19 87.2(4)
C13 C12 C20 C21 -3.8(6)
C16 C12 C20 C21 179.5(3)
Cr1 C12 C20 C21 -94.1(4)
C25 Cr2 C23 C24 -38.1(2)
C36 Cr2 C23 C24 43.3(4)
C26 Cr2 C23 C24 -81.9(3)
C35 Cr2 C23 C24 82.1(3)
C37 Cr2 C23 C24 -155.3(5)
C27 Cr2 C23 C24 -119.6(3)
C34 Cr2 C23 C24 124.7(2)
C38 Cr2 C23 C24 165.5(2)
C25 Cr2 C23 C31 -164.3(4)
C36 Cr2 C23 C31 -82.9(5)
C26 Cr2 C23 C31 151.8(4)
C35 Cr2 C23 C31 -44.2(4)
C24 Cr2 C23 C31 -126.3(4)
C37 Cr2 C23 C31 78.5(7)
C27 Cr2 C23 C31 114.1(4)
C34 Cr2 C23 C31 -1.6(4)
C38 Cr2 C23 C31 39.2(4)
C25 Cr2 C23 C27 81.5(3)
C36 Cr2 C23 C27 162.9(3)
C26 Cr2 C23 C27 37.7(2)
C35 Cr2 C23 C27 -158.3(2)
C24 Cr2 C23 C27 119.6(3)
C37 Cr2 C23 C27 -35.7(6)
C34 Cr2 C23 C27 -115.7(2)
C38 Cr2 C23 C27 -74.9(3)
C36 Cr2 C25 C24 -117.6(3)
C26 Cr2 C25 C24 117.5(4)
C35 Cr2 C25 C24 -77.3(3)
C37 Cr2 C25 C24 -158.9(2)
C27 Cr2 C25 C24 79.5(3)
C34 Cr2 C25 C24 -51.2(7)
C23 Cr2 C25 C24 37.1(2)
C38 Cr2 C25 C24 171.2(3)
C36 Cr2 C25 C26 124.9(3)
C35 Cr2 C25 C26 165.2(3)
C24 Cr2 C25 C26 -117.5(4)
C37 Cr2 C25 C26 83.6(3)
C27 Cr2 C25 C26 -38.0(3)
C34 Cr2 C25 C26 -168.7(5)
C23 Cr2 C25 C26 -80.4(3)
C38 Cr2 C25 C26 53.7(5)
C24 C25 C26 C27 2.3(4)
Cr2 C25 C26 C27 64.5(3)
C24 C25 C26 Cr2 -62.2(3)
C36 Cr2 C26 C25 -75.6(3)
C35 Cr2 C26 C25 -45.7(7)
C24 Cr2 C26 C25 37.8(2)
C37 Cr2 C26 C25 -115.9(3)
C27 Cr2 C26 C25 116.8(4)
C34 Cr2 C26 C25 172.5(3)
C23 Cr2 C26 C25 79.7(3)
C38 Cr2 C26 C25 -156.3(2)
C25 Cr2 C26 C27 -116.8(4)
C36 Cr2 C26 C27 167.5(2)
C35 Cr2 C26 C27 -162.6(6)
C24 Cr2 C26 C27 -79.1(3)
C37 Cr2 C26 C27 127.3(2)
C34 Cr2 C26 C27 55.7(5)
C23 Cr2 C26 C27 -37.2(2)
C38 Cr2 C26 C27 86.9(3)
C25 C26 C27 C28 -175.1(4)
Cr2 C26 C27 C28 -112.9(4)
C25 C26 C27 C23 -1.2(4)
Cr2 C26 C27 C23 61.0(2)
C25 C26 C27 Cr2 -62.1(3)
C24 C23 C27 C28 174.3(3)
C31 C23 C27 C28 0.3(5)
Cr2 C23 C27 C28 116.4(3)
C24 C23 C27 C26 -0.5(4)
C31 C23 C27 C26 -174.5(3)
Cr2 C23 C27 C26 -58.4(3)
C24 C23 C27 Cr2 58.0(2)
C31 C23 C27 Cr2 -116.1(3)
C25 Cr2 C27 C28 165.7(4)
C36 Cr2 C27 C28 90.0(7)
C26 Cr2 C27 C28 127.0(5)
C35 Cr2 C27 C28 -65.0(6)
C24 Cr2 C27 C28 -151.1(4)
C37 Cr2 C27 C28 53.8(4)
C34 Cr2 C27 C28 -28.7(4)
C23 Cr2 C27 C28 -114.8(5)
C38 Cr2 C27 C28 12.8(4)
C25 Cr2 C27 C26 38.7(2)
C36 Cr2 C27 C26 -37.1(6)
C35 Cr2 C27 C26 167.9(4)
C24 Cr2 C27 C26 81.8(3)
C37 Cr2 C27 C26 -73.2(3)
C34 Cr2 C27 C26 -155.8(2)
C23 Cr2 C27 C26 118.1(3)
C38 Cr2 C27 C26 -114.2(2)
C25 Cr2 C27 C23 -79.4(2)
C36 Cr2 C27 C23 -155.2(5)
C26 Cr2 C27 C23 -118.1(3)
C35 Cr2 C27 C23 49.8(5)
C24 Cr2 C27 C23 -36.3(2)
C37 Cr2 C27 C23 168.7(2)
C34 Cr2 C27 C23 86.1(3)
C38 Cr2 C27 C23 127.7(2)
C31 C23 C24 C25 175.0(4)
C27 C23 C24 C25 1.9(4)
Cr2 C23 C24 C25 61.3(3)
C31 C23 C24 Cr2 113.7(4)
C27 C23 C24 Cr2 -59.4(2)
C26 C25 C24 C23 -2.7(4)
Cr2 C25 C24 C23 -64.1(3)
C26 C25 C24 Cr2 61.5(3)
C25 Cr2 C24 C23 117.8(4)
C36 Cr2 C24 C23 -160.6(2)
C26 Cr2 C24 C23 79.5(3)
C35 Cr2 C24 C23 -117.9(2)
C37 Cr2 C24 C23 164.7(3)
C27 Cr2 C24 C23 36.6(2)
C34 Cr2 C24 C23 -78.2(3)
C38 Cr2 C24 C23 -47.7(7)
C36 Cr2 C24 C25 81.6(3)
C26 Cr2 C24 C25 -38.3(3)
C35 Cr2 C24 C25 124.3(3)
C37 Cr2 C24 C25 47.0(5)
C27 Cr2 C24 C25 -81.2(3)
C34 Cr2 C24 C25 164.0(3)
C23 Cr2 C24 C25 -117.8(4)
C38 Cr2 C24 C25 -165.5(6)
C26 C27 C28 C29 172.9(4)
C23 C27 C28 C29 -0.4(6)
Cr2 C27 C28 C29 85.6(5)
C26 C27 C28 C33 -8.0(6)
C23 C27 C28 C33 178.7(4)
Cr2 C27 C28 C33 -95.3(4)
C27 C28 C29 C30 0.3(7)
C33 C28 C29 C30 -178.8(4)
C28 C29 C30 C31 -0.2(7)
C29 C30 C31 C23 0.1(6)
C29 C30 C31 C32 179.0(4)
C24 C23 C31 C30 -172.5(4)
C27 C23 C31 C30 -0.2(5)
Cr2 C23 C31 C30 -84.7(4)
C24 C23 C31 C32 8.4(6)
C27 C23 C31 C32 -179.2(4)
Cr2 C23 C31 C32 96.3(4)
C25 Cr2 C34 C35 -34.0(7)
C36 Cr2 C34 C35 38.6(2)
C26 Cr2 C34 C35 163.7(4)
C24 Cr2 C34 C35 -73.7(3)
C37 Cr2 C34 C35 81.9(3)
C27 Cr2 C34 C35 -157.4(2)
C23 Cr2 C34 C35 -114.9(3)
C38 Cr2 C34 C35 118.5(3)
C25 Cr2 C34 C42 93.0(7)
C36 Cr2 C34 C42 165.7(4)
C26 Cr2 C34 C42 -69.2(6)
C35 Cr2 C34 C42 127.1(5)
C24 Cr2 C34 C42 53.4(4)
C37 Cr2 C34 C42 -151.1(4)
C27 Cr2 C34 C42 -30.4(4)
C23 Cr2 C34 C42 12.2(4)
C38 Cr2 C34 C42 -114.4(5)
C25 Cr2 C34 C38 -152.6(6)
C36 Cr2 C34 C38 -79.9(2)
C26 Cr2 C34 C38 45.2(5)
C35 Cr2 C34 C38 -118.5(3)
C24 Cr2 C34 C38 167.8(2)
C37 Cr2 C34 C38 -36.7(2)
C27 Cr2 C34 C38 84.0(3)
C23 Cr2 C34 C38 126.6(2)
C42 C34 C35 C36 -175.0(4)
C38 C34 C35 C36 -0.4(4)
Cr2 C34 C35 C36 -61.6(3)
C42 C34 C35 Cr2 -113.4(4)
C38 C34 C35 Cr2 61.2(3)
C25 Cr2 C35 C34 168.9(2)
C36 Cr2 C35 C34 -117.0(3)
C26 Cr2 C35 C34 -155.8(5)
C24 Cr2 C35 C34 127.7(2)
C37 Cr2 C35 C34 -79.1(3)
C27 Cr2 C35 C34 52.1(5)
C23 Cr2 C35 C34 86.8(3)
C38 Cr2 C35 C34 -36.8(2)
C25 Cr2 C35 C36 -74.1(3)
C26 Cr2 C35 C36 -38.9(7)
C24 Cr2 C35 C36 -115.4(2)
C37 Cr2 C35 C36 37.9(2)
C27 Cr2 C35 C36 169.0(4)
C34 Cr2 C35 C36 117.0(3)
C23 Cr2 C35 C36 -156.2(2)
C38 Cr2 C35 C36 80.2(3)
C34 C35 C36 C37 1.5(4)
Cr2 C35 C36 C37 -62.8(3)
C34 C35 C36 Cr2 64.2(3)
C25 Cr2 C36 C37 -116.4(2)
C26 Cr2 C36 C37 -75.5(3)
C35 Cr2 C36 C37 117.2(3)
C24 Cr2 C36 C37 -157.7(2)
C27 Cr2 C36 C37 -47.3(6)
C34 Cr2 C36 C37 79.6(2)
C23 Cr2 C36 C37 172.3(3)
C38 Cr2 C36 C37 37.5(2)
C25 Cr2 C36 C35 126.4(2)
C26 Cr2 C36 C35 167.2(2)
C24 Cr2 C36 C35 85.1(3)
C37 Cr2 C36 C35 -117.2(3)
C27 Cr2 C36 C35 -164.5(5)
C34 Cr2 C36 C35 -37.6(2)
C23 Cr2 C36 C35 55.1(4)
C38 Cr2 C36 C35 -79.7(2)
C35 C36 C37 C38 -1.9(4)
Cr2 C36 C37 C38 -64.2(3)
C35 C36 C37 Cr2 62.3(3)
C25 Cr2 C37 C36 82.6(3)
C26 Cr2 C37 C36 124.8(2)
C35 Cr2 C37 C36 -38.3(2)
C24 Cr2 C37 C36 49.9(5)
C27 Cr2 C37 C36 164.5(2)
C34 Cr2 C37 C36 -80.8(2)
C23 Cr2 C37 C36 -168.0(5)
C38 Cr2 C37 C36 -117.2(3)
C25 Cr2 C37 C38 -160.2(2)
C36 Cr2 C37 C38 117.3(3)
C26 Cr2 C37 C38 -117.9(2)
C35 Cr2 C37 C38 78.9(2)
C24 Cr2 C37 C38 167.1(3)
C27 Cr2 C37 C38 -78.3(3)
C34 Cr2 C37 C38 36.5(2)
C23 Cr2 C37 C38 -50.8(6)
C36 C37 C38 C39 176.9(4)
Cr2 C37 C38 C39 115.6(4)
C36 C37 C38 C34 1.6(4)
Cr2 C37 C38 C34 -59.7(3)
C36 C37 C38 Cr2 61.3(3)
C35 C34 C38 C39 -176.5(4)
C42 C34 C38 C39 -1.1(5)
Cr2 C34 C38 C39 -117.6(4)
C35 C34 C38 C37 -0.7(4)
C42 C34 C38 C37 174.7(3)
Cr2 C34 C38 C37 58.2(3)
C35 C34 C38 Cr2 -58.9(3)
C42 C34 C38 Cr2 116.5(3)
C25 Cr2 C38 C39 -81.5(6)
C36 Cr2 C38 C39 -163.2(4)
C26 Cr2 C38 C39 -44.0(4)
C35 Cr2 C38 C39 153.0(4)
C24 Cr2 C38 C39 76.4(7)
C37 Cr2 C38 C39 -125.0(5)
C27 Cr2 C38 C39 -1.2(4)
C34 Cr2 C38 C39 115.8(5)
C23 Cr2 C38 C39 39.3(4)
C25 Cr2 C38 C37 43.4(5)
C36 Cr2 C38 C37 -38.2(2)
C26 Cr2 C38 C37 81.0(3)
C35 Cr2 C38 C37 -82.0(3)
C24 Cr2 C38 C37 -158.6(6)
C27 Cr2 C38 C37 123.8(2)
C34 Cr2 C38 C37 -119.2(3)
C23 Cr2 C38 C37 164.3(2)
C25 Cr2 C38 C34 162.7(4)
C36 Cr2 C38 C34 81.0(2)
C26 Cr2 C38 C34 -159.8(2)
C35 Cr2 C38 C34 37.2(2)
C24 Cr2 C38 C34 -39.4(7)
C37 Cr2 C38 C34 119.2(3)
C27 Cr2 C38 C34 -117.0(2)
C23 Cr2 C38 C34 -76.5(3)
C37 C38 C39 C40 -174.0(4)
C34 C38 C39 C40 0.7(6)
Cr2 C38 C39 C40 -85.6(4)
C37 C38 C39 C44 6.0(6)
C34 C38 C39 C44 -179.3(4)
Cr2 C38 C39 C44 94.4(5)
C38 C39 C40 C41 -0.2(6)
C44 C39 C40 C41 179.8(4)
C39 C40 C41 C42 0.2(7)
C40 C41 C42 C34 -0.6(6)
C40 C41 C42 C43 179.5(4)
C35 C34 C42 C41 175.1(4)
C38 C34 C42 C41 1.1(5)
Cr2 C34 C42 C41 87.0(4)
C35 C34 C42 C43 -5.1(6)
C38 C34 C42 C43 -179.1(4)
Cr2 C34 C42 C43 -93.2(4)
